data_4307869
loop_
_publ_author_name
'H. V. Rasika Dias'
'Chammi S. Palehepitiya Gamage'
'Jeremy Keltner'
'Himashinie V. K. Diyabalanage'
'Ivan Omari'
'Yvonne Eyobo'
'Nadeeka R. Dias'
'Nathan Roehr'
'Lesly McKinney'
'Theresa Poth'

_publ_contact_author_address
;Department of Chemistry and Biochemistry
The University of Texas at Arlington
Arlington, Texas 76019-0065, USA
;
_publ_contact_author_email dias@uta.edu
_publ_contact_author_fax 817-272-3808
_publ_contact_author_name 'Prof. H. V. R. Dias'
_publ_contact_author_phone 817-272-3813
_publ_section_title
;
Trinuclear Silver(I) Complexes of Fluorinated Pyrazolates
;
_journal_name_full 'Inorganic Chemistry'
_journal_page_first 2979
_journal_page_last 2987
_journal_paper_doi 10.1021/ic062374k
_journal_volume 46
_journal_year 2007
_chemical_formula_sum 'C30 H30 Ag3 F21 N6'
_chemical_formula_weight 1197.21
_chemical_name_common {[3-C3F7,5-tBuPz]Ag}3
_chemical_name_systematic
; 
 ? 
;
_space_group_IT_number 14
_symmetry_cell_setting monoclinic
_symmetry_space_group_name_Hall '-P 2ybc'
_symmetry_space_group_name_H-M 'P 1 21/c 1'
_atom_sites_solution_hydrogens geom
_atom_sites_solution_primary direct
_atom_sites_solution_secondary difmap
_audit_creation_method SHELXL-97
_cell_angle_alpha 90.00
_cell_angle_beta 103.525(12)
_cell_angle_gamma 90.00
_cell_formula_units_Z 4
_cell_length_a 12.2012(14)
_cell_length_b 30.843(4)
_cell_length_c 11.477(2)
_cell_measurement_reflns_used 41
_cell_measurement_temperature 293(2)
_cell_measurement_theta_max 12.50
_cell_measurement_theta_min 2.99
_cell_volume 4199.3(11)
_computing_cell_refinement 'Bruker XSCANS'
_computing_data_collection 'Bruker XSCANS'
_computing_data_reduction 'Bruker SHELXTL'
_computing_molecular_graphics 'Bruker SHELXTL'
_computing_publication_material 'Bruker SHELXTL'
_computing_structure_refinement 'SHELXL-97 (Sheldrick, 1997)'
_computing_structure_solution 'SHELXS-97 (Sheldrick, 1990)'
_diffrn_ambient_temperature 293(2)
_diffrn_measured_fraction_theta_full 0.974
_diffrn_measured_fraction_theta_max 0.974
_diffrn_measurement_device_type 'Bruker P4'
_diffrn_measurement_method '\w scans'
_diffrn_radiation_monochromator graphite
_diffrn_radiation_source 'fine-focus sealed tube'
_diffrn_radiation_type MoK\a
_diffrn_radiation_wavelength 0.71073
_diffrn_reflns_av_R_equivalents 0.0309
_diffrn_reflns_av_sigmaI/netI 0.0511
_diffrn_reflns_limit_h_max 12
_diffrn_reflns_limit_h_min -13
_diffrn_reflns_limit_k_max 33
_diffrn_reflns_limit_k_min -24
_diffrn_reflns_limit_l_max 11
_diffrn_reflns_limit_l_min -12
_diffrn_reflns_number 6602
_diffrn_reflns_theta_full 22.50
_diffrn_reflns_theta_max 22.50
_diffrn_reflns_theta_min 1.84
_diffrn_standards_interval_count 97
_diffrn_standards_number 3
_exptl_absorpt_coefficient_mu 1.509
_exptl_absorpt_correction_T_max 0.8397
_exptl_absorpt_correction_T_min 0.5373
_exptl_absorpt_correction_type empirical
_exptl_absorpt_process_details Psi-scan
_exptl_crystal_colour colorless
_exptl_crystal_density_diffrn 1.894
_exptl_crystal_density_method 'not measured'
_exptl_crystal_description rod
_exptl_crystal_F_000 2328
_exptl_crystal_size_max 0.47
_exptl_crystal_size_mid 0.24
_exptl_crystal_size_min 0.12
_refine_diff_density_max 0.887
_refine_diff_density_min -0.885
_refine_diff_density_rms 0.119
_refine_ls_extinction_method none
_refine_ls_goodness_of_fit_ref 1.038
_refine_ls_hydrogen_treatment constr
_refine_ls_matrix_type full
_refine_ls_number_parameters 519
_refine_ls_number_reflns 5358
_refine_ls_number_restraints 28
_refine_ls_restrained_S_all 1.041
_refine_ls_R_factor_all 0.0829
_refine_ls_R_factor_gt 0.0590
_refine_ls_shift/su_max 0.001
_refine_ls_shift/su_mean 0.000
_refine_ls_structure_factor_coef Fsqd
_refine_ls_weighting_details 'calc w=1/[\s^2^(Fo^2^)+(0.0819P)^2^+16.5139P] where P=(Fo^2^+2Fc^2^)/3'
_refine_ls_weighting_scheme calc
_refine_ls_wR_factor_gt 0.1541
_refine_ls_wR_factor_ref 0.1653
_reflns_number_gt 3952
_reflns_number_total 5358
_reflns_threshold_expression >2sigma(I)
_cod_data_source_file ic062374ksi20070206_075347_4.cif
_cod_data_source_block rd281a
_cod_depositor_comments
;
The following automatic conversions were performed:
'_symmetry_cell_setting' value 'Monoclinic' changed to 'monoclinic'
according to '/home/saulius/struct/CIF-dictionaries/cif_core.dic'
dictionary named 'cif_core.dic' version 2.4.1 from 2010-06-29.

Automatic conversion script
Id: cif_fix_enum 1527 2010-12-29 10:47:43Z saulius 
;
_cod_original_cell_volume 4199.4(10)
_cod_database_code 4307869

loop_
_symmetry_equiv_pos_as_xyz
'x, y, z'
'-x, y+1/2, -z+1/2'
'-x, -y, -z'
'x, -y-1/2, z-1/2'

loop_
_atom_site_label
_atom_site_type_symbol
_atom_site_fract_x
_atom_site_fract_y
_atom_site_fract_z
_atom_site_U_iso_or_equiv
_atom_site_adp_type
_atom_site_occupancy
_atom_site_symmetry_multiplicity
_atom_site_calc_flag
_atom_site_refinement_flags
_atom_site_disorder_assembly
_atom_site_disorder_group
Ag1 Ag 0.35670(7) 0.24513(3) 0.76578(7) 0.0641(3) Uani 1 1 d . . .
Ag2 Ag 0.40097(7) 0.35499(3) 0.80807(7) 0.0692(3) Uani 1 1 d . . .
Ag3 Ag 0.16601(6) 0.31650(2) 0.60966(8) 0.0657(3) Uani 1 1 d . . .
N11 N 0.5026(7) 0.3113(3) 0.9236(7) 0.062(2) Uani 1 1 d . . .
N12 N 0.4780(7) 0.2677(3) 0.9132(7) 0.062(2) Uani 1 1 d . . .
N21 N 0.1851(7) 0.3825(3) 0.6478(9) 0.077(3) Uani 1 1 d . . .
N22 N 0.2904(8) 0.3974(3) 0.6959(8) 0.070(2) Uani 1 1 d . . .
N31 N 0.2336(6) 0.2229(3) 0.6188(7) 0.060(2) Uani 1 1 d . . .
N32 N 0.1558(6) 0.2515(2) 0.5576(7) 0.056(2) Uani 1 1 d . . .
C13 C 0.5453(8) 0.2464(3) 1.0051(8) 0.057(3) Uani 1 1 d . . .
C14 C 0.6122(9) 0.2757(4) 1.0752(9) 0.069(3) Uani 1 1 d . . .
H14A H 0.6672 0.2699 1.1445 0.083 Uiso 1 1 calc R . .
C15 C 0.5838(9) 0.3158(4) 1.0249(10) 0.072(3) Uani 1 1 d . . .
C16 C 0.5411(8) 0.1977(3) 1.0179(9) 0.064(3) Uani 1 1 d . . .
C17 C 0.5823(10) 0.1772(4) 0.9116(11) 0.085(4) Uani 1 1 d . . .
H17A H 0.5346 0.1867 0.8371 0.127 Uiso 1 1 calc R . .
H17B H 0.5793 0.1462 0.9167 0.127 Uiso 1 1 calc R . .
H17C H 0.6585 0.1861 0.9154 0.127 Uiso 1 1 calc R . .
C18 C 0.6189(11) 0.1832(4) 1.1359(11) 0.096(4) Uani 1 1 d . . .
H18A H 0.5933 0.1955 1.2017 0.144 Uiso 1 1 calc R . .
H18B H 0.6943 0.1929 1.1390 0.144 Uiso 1 1 calc R . .
H18C H 0.6179 0.1522 1.1411 0.144 Uiso 1 1 calc R . .
C19 C 0.4231(9) 0.1834(4) 1.0186(11) 0.080(3) Uani 1 1 d . . .
H19A H 0.3722 0.1924 0.9455 0.120 Uiso 1 1 calc R . .
H19B H 0.4007 0.1963 1.0856 0.120 Uiso 1 1 calc R . .
H19C H 0.4212 0.1524 1.0250 0.120 Uiso 1 1 calc R . .
C20 C 0.6355(10) 0.3582(4) 1.0658(11) 0.079(3) Uani 1 1 d . . .
C21 C 0.7400(12) 0.3686(4) 1.0211(14) 0.094(4) Uani 1 1 d . . .
C22 C 0.7992(15) 0.4117(6) 1.0593(19) 0.117(5) Uani 1 1 d . . .
C23 C 0.2961(10) 0.4410(3) 0.6778(10) 0.073(3) Uani 1 1 d . . .
C24 C 0.1863(11) 0.4529(4) 0.6150(11) 0.085(4) Uani 1 1 d . . .
H24A H 0.1625 0.4807 0.5895 0.102 Uiso 1 1 calc R . .
C25 C 0.1230(10) 0.4171(3) 0.5986(11) 0.079(3) Uani 1 1 d . . .
C26 C 0.3987(13) 0.4669(4) 0.7192(14) 0.099(4) Uani 1 1 d . . .
C27 C 0.3756(16) 0.5131(5) 0.664(2) 0.172(9) Uani 1 1 d . . .
H27A H 0.3626 0.5112 0.5779 0.258 Uiso 1 1 calc R . .
H27B H 0.4396 0.5314 0.6940 0.258 Uiso 1 1 calc R . .
H27C H 0.3102 0.5252 0.6846 0.258 Uiso 1 1 calc R . .
C28 C 0.4948(15) 0.4463(6) 0.6853(19) 0.154(7) Uani 1 1 d . . .
H28A H 0.5082 0.4183 0.7227 0.230 Uiso 1 1 calc R . .
H28B H 0.5606 0.4641 0.7112 0.230 Uiso 1 1 calc R . .
H28C H 0.4788 0.4429 0.5998 0.230 Uiso 1 1 calc R . .
C29 C 0.4193(18) 0.4740(6) 0.8542(16) 0.175(9) Uani 1 1 d . . .
H29A H 0.4345 0.4466 0.8948 0.262 Uiso 1 1 calc R . .
H29B H 0.3537 0.4868 0.8725 0.262 Uiso 1 1 calc R . .
H29C H 0.4827 0.4929 0.8803 0.262 Uiso 1 1 calc R . .
C30 C 0.0033(12) 0.4131(5) 0.5362(19) 0.123(6) Uani 1 1 d DU . .
C33 C 0.0875(8) 0.2305(3) 0.4656(9) 0.055(2) Uani 1 1 d . . .
C34 C 0.1201(9) 0.1882(4) 0.4672(10) 0.070(3) Uani 1 1 d . . .
H34A H 0.0880 0.1665 0.4139 0.084 Uiso 1 1 calc R . .
C35 C 0.2106(9) 0.1843(3) 0.5645(9) 0.063(3) Uani 1 1 d . . .
C36 C -0.0087(9) 0.2534(4) 0.3795(9) 0.070(3) Uani 1 1 d . . .
C37 C -0.0659(10) 0.2207(4) 0.2860(11) 0.094(4) Uani 1 1 d . . .
H37A H -0.0949 0.1972 0.3247 0.142 Uiso 1 1 calc R . .
H37B H -0.0122 0.2097 0.2442 0.142 Uiso 1 1 calc R . .
H37C H -0.1267 0.2345 0.2300 0.142 Uiso 1 1 calc R . .
C38 C 0.0374(11) 0.2900(4) 0.3170(11) 0.091(4) Uani 1 1 d . . .
H38A H 0.0735 0.3109 0.3752 0.136 Uiso 1 1 calc R . .
H38B H -0.0233 0.3036 0.2603 0.136 Uiso 1 1 calc R . .
H38C H 0.0912 0.2786 0.2758 0.136 Uiso 1 1 calc R . .
C39 C -0.0947(9) 0.2710(4) 0.4461(11) 0.087(4) Uani 1 1 d . . .
H39A H -0.0582 0.2912 0.5063 0.131 Uiso 1 1 calc R . .
H39B H -0.1250 0.2474 0.4834 0.131 Uiso 1 1 calc R . .
H39C H -0.1546 0.2853 0.3903 0.131 Uiso 1 1 calc R . .
C40 C 0.2752(10) 0.1445(4) 0.6072(11) 0.076(3) Uani 1 1 d . . .
C41 C 0.2249(13) 0.1156(4) 0.6839(16) 0.102(4) Uani 1 1 d . . .
C42 C 0.283(2) 0.0735(7) 0.737(3) 0.147(8) Uani 1 1 d . . .
F20B F 0.5615(6) 0.3911(2) 1.0335(8) 0.112(3) Uani 1 1 d . . .
F20A F 0.6669(8) 0.3591(3) 1.1867(7) 0.129(3) Uani 1 1 d . . .
F21B F 0.8154(6) 0.3375(3) 1.0545(11) 0.147(4) Uani 1 1 d . . .
F21A F 0.7094(8) 0.3678(3) 0.9012(7) 0.139(4) Uani 1 1 d . . .
F22C F 0.8860(9) 0.4155(4) 1.0119(12) 0.173(5) Uani 1 1 d . . .
F22B F 0.7362(10) 0.4422(3) 1.0201(16) 0.200(6) Uani 1 1 d . . .
F22A F 0.8324(13) 0.4142(5) 1.1738(11) 0.225(8) Uani 1 1 d . . .
F30B F -0.0304(7) 0.4465(3) 0.4623(10) 0.154(4) Uani 1 1 d . . .
F30A F -0.0185(9) 0.3775(4) 0.4687(16) 0.243(9) Uani 1 1 d . . .
C31 C -0.0918(19) 0.4105(11) 0.599(2) 0.34(2) Uiso 1 1 d DU A .
F31B F -0.1982(15) 0.4099(5) 0.5284(14) 0.230(6) Uiso 1 1 d D . .
F31A F -0.0671(16) 0.3714(7) 0.6543(18) 0.274(8) Uiso 1 1 d D . .
C32 C -0.0911(16) 0.4407(8) 0.701(3) 0.292(18) Uiso 1 1 d D . .
F32C F -0.1934(16) 0.4325(8) 0.714(2) 0.209(12) Uiso 0.64(4) 1 d PD A 1
F32B F -0.069(2) 0.4788(6) 0.6567(17) 0.182(11) Uiso 0.64(4) 1 d PD A 1
F32A F -0.0053(17) 0.4251(8) 0.7891(16) 0.198(11) Uiso 0.64(4) 1 d PD A 1
F32E F -0.152(5) 0.4738(13) 0.636(2) 0.34(4) Uiso 0.36(4) 1 d PD A 2
F32F F -0.156(5) 0.4166(13) 0.758(4) 0.45(7) Uiso 0.36(4) 1 d PD A 2
F32D F 0.0113(18) 0.4487(14) 0.756(3) 0.165(16) Uiso 0.36(4) 1 d PD A 2
F40B F 0.3821(6) 0.1539(2) 0.6682(8) 0.111(3) Uani 1 1 d . . .
F40A F 0.2884(8) 0.1195(3) 0.5134(8) 0.125(3) Uani 1 1 d . . .
F41B F 0.2219(10) 0.1396(3) 0.7850(10) 0.152(4) Uani 1 1 d . . .
F41A F 0.1170(8) 0.1074(4) 0.6324(12) 0.179(5) Uani 1 1 d . . .
F42C F 0.3799(14) 0.0811(5) 0.7917(18) 0.234(8) Uani 1 1 d . . .
F42B F 0.294(2) 0.0492(4) 0.6478(16) 0.269(11) Uani 1 1 d . . .
F42A F 0.2301(15) 0.0534(4) 0.7957(16) 0.226(7) Uani 1 1 d . . .

loop_
_atom_site_aniso_label
_atom_site_aniso_U_11
_atom_site_aniso_U_22
_atom_site_aniso_U_33
_atom_site_aniso_U_23
_atom_site_aniso_U_13
_atom_site_aniso_U_12
Ag1 0.0597(5) 0.0605(5) 0.0618(5) 0.0062(4) -0.0063(4) -0.0025(4)
Ag2 0.0788(6) 0.0564(5) 0.0647(5) 0.0028(4) 0.0012(4) 0.0083(4)
Ag3 0.0605(5) 0.0509(5) 0.0810(6) 0.0046(4) 0.0069(4) 0.0036(4)
N11 0.063(5) 0.061(5) 0.052(5) 0.002(4) -0.008(4) -0.004(4)
N12 0.059(5) 0.062(5) 0.057(5) 0.006(4) -0.002(4) 0.003(4)
N21 0.067(6) 0.042(5) 0.112(8) 0.005(5) 0.003(5) 0.009(4)
N22 0.083(6) 0.044(5) 0.075(6) -0.002(4) 0.000(5) 0.007(4)
N31 0.045(4) 0.056(5) 0.071(5) 0.014(4) -0.001(4) 0.003(4)
N32 0.054(5) 0.053(5) 0.059(5) 0.004(4) 0.007(4) 0.003(4)
C13 0.046(5) 0.075(7) 0.044(5) -0.001(5) -0.001(5) 0.002(5)
C14 0.063(6) 0.080(8) 0.058(6) 0.008(6) 0.002(5) 0.006(6)
C15 0.070(7) 0.068(7) 0.071(7) 0.006(6) 0.000(6) -0.004(6)
C16 0.055(6) 0.069(7) 0.066(7) 0.017(5) 0.011(5) 0.003(5)
C17 0.086(8) 0.083(8) 0.093(9) 0.000(7) 0.035(7) 0.018(7)
C18 0.085(8) 0.098(9) 0.087(9) 0.035(8) -0.016(7) 0.004(7)
C19 0.070(7) 0.085(8) 0.086(8) 0.013(7) 0.021(6) -0.013(6)
C20 0.076(8) 0.084(9) 0.071(8) 0.002(6) 0.001(6) -0.005(7)
C21 0.084(9) 0.085(9) 0.104(11) -0.006(8) 0.004(8) -0.002(8)
C22 0.085(11) 0.113(14) 0.148(16) -0.004(12) 0.014(11) -0.022(10)
C23 0.084(8) 0.051(6) 0.079(8) -0.006(6) 0.011(6) -0.001(6)
C24 0.102(9) 0.047(7) 0.104(10) 0.032(6) 0.022(8) 0.019(6)
C25 0.079(8) 0.051(7) 0.105(9) 0.020(6) 0.013(7) 0.011(6)
C26 0.113(11) 0.056(7) 0.117(11) -0.006(7) 0.007(9) 0.004(7)
C27 0.151(15) 0.071(10) 0.26(2) 0.039(13) -0.012(16) -0.039(10)
C28 0.126(14) 0.119(14) 0.22(2) -0.020(14) 0.049(14) -0.040(12)
C29 0.23(2) 0.117(14) 0.127(15) -0.031(12) -0.059(15) 0.002(14)
C30 0.080(9) 0.065(9) 0.214(19) 0.033(11) 0.012(11) 0.013(7)
C33 0.048(5) 0.060(6) 0.053(6) 0.003(5) 0.002(5) -0.011(5)
C34 0.066(7) 0.067(7) 0.071(7) -0.020(6) 0.002(6) -0.008(6)
C35 0.064(6) 0.053(6) 0.065(7) 0.005(5) 0.002(5) -0.001(5)
C36 0.063(7) 0.088(8) 0.053(6) -0.002(6) 0.006(5) -0.004(6)
C37 0.082(8) 0.103(10) 0.078(8) -0.001(7) -0.021(7) 0.007(7)
C38 0.085(8) 0.106(10) 0.085(9) 0.021(8) 0.027(7) 0.016(7)
C39 0.066(7) 0.111(10) 0.081(8) 0.016(7) 0.008(6) 0.002(7)
C40 0.075(8) 0.063(7) 0.083(8) -0.015(7) 0.007(7) 0.008(6)
C41 0.097(10) 0.071(9) 0.139(13) 0.023(9) 0.029(10) 0.007(8)
C42 0.131(17) 0.097(14) 0.21(2) 0.065(16) 0.027(16) 0.007(13)
F20B 0.074(4) 0.073(4) 0.181(8) -0.021(5) 0.015(5) 0.001(4)
F20A 0.175(8) 0.139(7) 0.068(5) -0.025(5) 0.022(5) -0.058(6)
F21B 0.071(5) 0.105(6) 0.253(12) 0.009(7) 0.017(6) 0.015(5)
F21A 0.155(8) 0.182(9) 0.081(6) -0.018(6) 0.032(5) -0.075(7)
F22C 0.111(7) 0.191(11) 0.219(12) -0.023(9) 0.047(8) -0.057(7)
F22B 0.130(9) 0.084(7) 0.38(2) -0.016(9) 0.052(11) -0.019(6)
F22A 0.264(15) 0.256(16) 0.132(9) -0.039(9) -0.002(10) -0.175(13)
F30B 0.095(6) 0.134(8) 0.209(10) 0.073(7) -0.011(6) 0.027(5)
F30A 0.109(8) 0.112(8) 0.43(2) -0.047(11) -0.087(11) 0.026(6)
F40B 0.063(4) 0.085(5) 0.175(8) 0.008(5) 0.005(5) 0.012(4)
F40A 0.167(8) 0.095(6) 0.117(6) -0.011(5) 0.042(6) 0.035(5)
F41B 0.217(12) 0.114(7) 0.143(8) 0.028(6) 0.080(8) 0.049(7)
F41A 0.091(6) 0.156(9) 0.278(14) 0.100(9) 0.016(7) -0.034(6)
F42C 0.174(12) 0.159(12) 0.35(2) 0.107(14) 0.026(14) 0.066(10)
F42B 0.49(3) 0.096(8) 0.237(16) 0.017(10) 0.11(2) 0.107(14)
F42A 0.274(17) 0.117(9) 0.30(2) 0.100(12) 0.097(15) 0.029(10)

loop_
_atom_type_symbol
_atom_type_description
_atom_type_scat_dispersion_real
_atom_type_scat_dispersion_imag
_atom_type_scat_source
C C 0.0033 0.0016 'International Tables Vol C Tables 4.2.6.8 and 6.1.1.4'
H H 0.0000 0.0000 'International Tables Vol C Tables 4.2.6.8 and 6.1.1.4'
N N 0.0061 0.0033 'International Tables Vol C Tables 4.2.6.8 and 6.1.1.4'
F F 0.0171 0.0103 'International Tables Vol C Tables 4.2.6.8 and 6.1.1.4'
Ag Ag -0.8971 1.1015 'International Tables Vol C Tables 4.2.6.8 and 6.1.1.4'

loop_
_geom_angle_atom_site_label_1
_geom_angle_atom_site_label_2
_geom_angle_atom_site_label_3
_geom_angle
_geom_angle_site_symmetry_1
_geom_angle_site_symmetry_3
_geom_angle_publ_flag
N12 Ag1 N31 179.3(3) . . ?
N11 Ag2 N22 176.4(4) . . ?
N21 Ag3 N32 174.1(4) . . ?
C15 N11 N12 106.1(8) . . ?
C15 N11 Ag2 133.7(7) . . ?
N12 N11 Ag2 119.5(5) . . ?
C13 N12 N11 109.3(8) . . ?
C13 N12 Ag1 131.0(7) . . ?
N11 N12 Ag1 119.6(6) . . ?
N22 N21 C25 106.8(9) . . ?
N22 N21 Ag3 117.7(6) . . ?
C25 N21 Ag3 131.2(8) . . ?
N21 N22 C23 110.4(8) . . ?
N21 N22 Ag2 117.0(6) . . ?
C23 N22 Ag2 131.4(8) . . ?
C35 N31 N32 106.8(7) . . ?
C35 N31 Ag1 134.2(6) . . ?
N32 N31 Ag1 119.0(6) . . ?
C33 N32 N31 108.7(8) . . ?
C33 N32 Ag3 132.1(6) . . ?
N31 N32 Ag3 119.0(6) . . ?
N12 C13 C14 108.1(9) . . ?
N12 C13 C16 122.3(9) . . ?
C14 C13 C16 129.7(9) . . ?
C13 C14 C15 107.2(9) . . ?
C13 C14 H14A 126.4 . . ?
C15 C14 H14A 126.4 . . ?
N11 C15 C14 109.4(10) . . ?
N11 C15 C20 122.5(10) . . ?
C14 C15 C20 128.0(10) . . ?
C19 C16 C13 110.3(9) . . ?
C19 C16 C18 107.8(9) . . ?
C13 C16 C18 110.4(9) . . ?
C19 C16 C17 111.6(10) . . ?
C13 C16 C17 107.6(9) . . ?
C18 C16 C17 109.1(9) . . ?
C16 C17 H17A 109.5 . . ?
C16 C17 H17B 109.5 . . ?
H17A C17 H17B 109.5 . . ?
C16 C17 H17C 109.5 . . ?
H17A C17 H17C 109.5 . . ?
H17B C17 H17C 109.5 . . ?
C16 C18 H18A 109.5 . . ?
C16 C18 H18B 109.5 . . ?
H18A C18 H18B 109.5 . . ?
C16 C18 H18C 109.5 . . ?
H18A C18 H18C 109.5 . . ?
H18B C18 H18C 109.5 . . ?
C16 C19 H19A 109.5 . . ?
C16 C19 H19B 109.5 . . ?
H19A C19 H19B 109.5 . . ?
C16 C19 H19C 109.5 . . ?
H19A C19 H19C 109.5 . . ?
H19B C19 H19C 109.5 . . ?
F20B C20 F20A 106.1(11) . . ?
F20B C20 C15 111.6(9) . . ?
F20A C20 C15 109.9(10) . . ?
F20B C20 C21 108.1(10) . . ?
F20A C20 C21 106.5(10) . . ?
C15 C20 C21 114.2(11) . . ?
F21B C21 F21A 106.9(13) . . ?
F21B C21 C20 109.4(12) . . ?
F21A C21 C20 106.8(10) . . ?
F21B C21 C22 107.3(12) . . ?
F21A C21 C22 108.2(13) . . ?
C20 C21 C22 117.8(13) . . ?
F22B C22 F22A 110(2) . . ?
F22B C22 F22C 106.1(17) . . ?
F22A C22 F22C 109.2(16) . . ?
F22B C22 C21 110.3(14) . . ?
F22A C22 C21 111.1(16) . . ?
F22C C22 C21 109.6(16) . . ?
N22 C23 C24 105.0(10) . . ?
N22 C23 C26 123.8(10) . . ?
C24 C23 C26 131.2(10) . . ?
C25 C24 C23 107.7(10) . . ?
C25 C24 H24A 126.1 . . ?
C23 C24 H24A 126.1 . . ?
C24 C25 N21 110.1(10) . . ?
C24 C25 C30 127.8(11) . . ?
N21 C25 C30 122.1(11) . . ?
C28 C26 C23 110.8(12) . . ?
C28 C26 C29 112.3(15) . . ?
C23 C26 C29 109.4(14) . . ?
C28 C26 C27 111.6(15) . . ?
C23 C26 C27 107.8(12) . . ?
C29 C26 C27 104.7(13) . . ?
C26 C27 H27A 109.5 . . ?
C26 C27 H27B 109.5 . . ?
H27A C27 H27B 109.5 . . ?
C26 C27 H27C 109.5 . . ?
H27A C27 H27C 109.5 . . ?
H27B C27 H27C 109.5 . . ?
C26 C28 H28A 109.5 . . ?
C26 C28 H28B 109.5 . . ?
H28A C28 H28B 109.5 . . ?
C26 C28 H28C 109.5 . . ?
H28A C28 H28C 109.5 . . ?
H28B C28 H28C 109.5 . . ?
C26 C29 H29A 109.5 . . ?
C26 C29 H29B 109.5 . . ?
H29A C29 H29B 109.5 . . ?
C26 C29 H29C 109.5 . . ?
H29A C29 H29C 109.5 . . ?
H29B C29 H29C 109.5 . . ?
F30A C30 F30B 106.1(17) . . ?
F30A C30 C25 113.1(12) . . ?
F30B C30 C25 111.5(12) . . ?
F30A C30 C31 99.4(18) . . ?
F30B C30 C31 100.7(15) . . ?
C25 C30 C31 124.1(19) . . ?
N32 C33 C34 108.9(8) . . ?
N32 C33 C36 121.9(9) . . ?
C34 C33 C36 129.2(9) . . ?
C33 C34 C35 105.7(9) . . ?
C33 C34 H34A 127.2 . . ?
C35 C34 H34A 127.2 . . ?
N31 C35 C34 109.9(9) . . ?
N31 C35 C40 123.0(9) . . ?
C34 C35 C40 127.1(10) . . ?
C38 C36 C37 108.7(10) . . ?
C38 C36 C33 109.8(9) . . ?
C37 C36 C33 107.9(9) . . ?
C38 C36 C39 110.2(10) . . ?
C37 C36 C39 109.4(10) . . ?
C33 C36 C39 110.8(9) . . ?
C36 C37 H37A 109.5 . . ?
C36 C37 H37B 109.5 . . ?
H37A C37 H37B 109.5 . . ?
C36 C37 H37C 109.5 . . ?
H37A C37 H37C 109.5 . . ?
H37B C37 H37C 109.5 . . ?
C36 C38 H38A 109.5 . . ?
C36 C38 H38B 109.5 . . ?
H38A C38 H38B 109.5 . . ?
C36 C38 H38C 109.5 . . ?
H38A C38 H38C 109.5 . . ?
H38B C38 H38C 109.5 . . ?
C36 C39 H39A 109.5 . . ?
C36 C39 H39B 109.5 . . ?
H39A C39 H39B 109.5 . . ?
C36 C39 H39C 109.5 . . ?
H39A C39 H39C 109.5 . . ?
H39B C39 H39C 109.5 . . ?
F40B C40 F40A 104.5(10) . . ?
F40B C40 C35 111.4(9) . . ?
F40A C40 C35 111.1(10) . . ?
F40B C40 C41 107.7(11) . . ?
F40A C40 C41 105.7(11) . . ?
C35 C40 C41 115.7(11) . . ?
F41A C41 F41B 104.8(14) . . ?
F41A C41 C40 110.7(12) . . ?
F41B C41 C40 105.8(11) . . ?
F41A C41 C42 109.2(14) . . ?
F41B C41 C42 102.7(16) . . ?
C40 C41 C42 122.0(15) . . ?
F42A C42 F42C 113(3) . . ?
F42A C42 F42B 108(2) . . ?
F42C C42 F42B 104(2) . . ?
F42A C42 C41 114(2) . . ?
F42C C42 C41 110.0(18) . . ?
F42B C42 C41 107(2) . . ?
F31B C31 F31A 110(2) . . ?
F31B C31 C32 107.7(19) . . ?
F31A C31 C32 103(2) . . ?
F31B C31 C30 117(2) . . ?
F31A C31 C30 99.2(19) . . ?
C32 C31 C30 119(2) . . ?
F32D C32 F32C 146(3) . . ?
F32D C32 F32B 76(2) . . ?
F32C C32 F32B 119.9(18) . . ?
F32D C32 F32F 118.8(19) . . ?
F32C C32 F32F 34(3) . . ?
F32B C32 F32F 150(3) . . ?
F32D C32 F32A 38.1(18) . . ?
F32C C32 F32A 115.8(17) . . ?
F32B C32 F32A 113.7(16) . . ?
F32F C32 F32A 83(2) . . ?
F32D C32 F32E 117.5(18) . . ?
F32C C32 F32E 78(3) . . ?
F32B C32 F32E 43(2) . . ?
F32F C32 F32E 111.7(17) . . ?
F32A C32 F32E 153(3) . . ?
F32D C32 C31 109(3) . . ?
F32C C32 C31 97.9(19) . . ?
F32B C32 C31 102(2) . . ?
F32F C32 C31 98(2) . . ?
F32A C32 C31 103(2) . . ?
F32E C32 C31 97(2) . . ?

loop_
_geom_bond_atom_site_label_1
_geom_bond_atom_site_label_2
_geom_bond_distance
_geom_bond_site_symmetry_2
_geom_bond_publ_flag
Ag1 N12 2.090(8) . ?
Ag1 N31 2.095(8) . ?
Ag2 N11 2.084(8) . ?
Ag2 N22 2.091(8) . ?
Ag3 N21 2.084(8) . ?
Ag3 N32 2.088(8) . ?
N11 C15 1.348(12) . ?
N11 N12 1.375(11) . ?
N12 C13 1.347(12) . ?
N21 N22 1.353(11) . ?
N21 C25 1.354(13) . ?
N22 C23 1.367(13) . ?
N31 C35 1.342(13) . ?
N31 N32 1.364(10) . ?
N32 C33 1.347(12) . ?
C13 C14 1.352(14) . ?
C13 C16 1.509(14) . ?
C14 C15 1.373(15) . ?
C14 H14A 0.9300 . ?
C15 C20 1.480(16) . ?
C16 C19 1.508(14) . ?
C16 C18 1.528(14) . ?
C16 C17 1.559(15) . ?
C17 H17A 0.9600 . ?
C17 H17B 0.9600 . ?
C17 H17C 0.9600 . ?
C18 H18A 0.9600 . ?
C18 H18B 0.9600 . ?
C18 H18C 0.9600 . ?
C19 H19A 0.9600 . ?
C19 H19B 0.9600 . ?
C19 H19C 0.9600 . ?
C20 F20B 1.350(13) . ?
C20 F20A 1.351(13) . ?
C20 C21 1.516(18) . ?
C21 F21B 1.323(15) . ?
C21 F21A 1.339(15) . ?
C21 C22 1.53(2) . ?
C22 F22B 1.233(19) . ?
C22 F22A 1.28(2) . ?
C22 F22C 1.303(19) . ?
C23 C24 1.413(16) . ?
C23 C26 1.467(17) . ?
C24 C25 1.336(16) . ?
C24 H24A 0.9300 . ?
C25 C30 1.474(18) . ?
C26 C28 1.46(2) . ?
C26 C29 1.53(2) . ?
C26 C27 1.562(19) . ?
C27 H27A 0.9600 . ?
C27 H27B 0.9600 . ?
C27 H27C 0.9600 . ?
C28 H28A 0.9600 . ?
C28 H28B 0.9600 . ?
C28 H28C 0.9600 . ?
C29 H29A 0.9600 . ?
C29 H29B 0.9600 . ?
C29 H29C 0.9600 . ?
C30 F30A 1.335(19) . ?
C30 F30B 1.338(16) . ?
C30 C31 1.502(10) . ?
C33 C34 1.363(14) . ?
C33 C36 1.520(14) . ?
C34 C35 1.379(14) . ?
C34 H34A 0.9300 . ?
C35 C40 1.480(14) . ?
C36 C38 1.515(16) . ?
C36 C37 1.518(16) . ?
C36 C39 1.535(16) . ?
C37 H37A 0.9600 . ?
C37 H37B 0.9600 . ?
C37 H37C 0.9600 . ?
C38 H38A 0.9600 . ?
C38 H38B 0.9600 . ?
C38 H38C 0.9600 . ?
C39 H39A 0.9600 . ?
C39 H39B 0.9600 . ?
C39 H39C 0.9600 . ?
C40 F40B 1.361(13) . ?
C40 F40A 1.364(13) . ?
C40 C41 1.482(18) . ?
C41 F41A 1.335(16) . ?
C41 F41B 1.384(17) . ?
C41 C42 1.53(2) . ?
C42 F42A 1.20(2) . ?
C42 F42C 1.23(2) . ?
C42 F42B 1.30(3) . ?
C31 F31B 1.359(19) . ?
C31 F31A 1.365(19) . ?
C31 C32 1.499(10) . ?
C32 F32D 1.284(17) . ?
C32 F32C 1.314(17) . ?
C32 F32B 1.337(17) . ?
C32 F32F 1.352(18) . ?
C32 F32A 1.360(17) . ?
C32 F32E 1.374(18) . ?
